data_7250866
loop_
_publ_author_name
'Altalib, Rima'
'Ghoudi, Arafet'
'Tliha, Mohamed'
'Naouari, Raja'
'Rekik, Walid'
'Lhoste, Jerome'
'Oueslati, Abderrazek'

_publ_section_title
;
 A zero-dimensional (C6H9N2)3[BiCl6] hybrid material: synthesis and
 structural, optical, and electrical conductivity
;
_journal_issue 41
_journal_name_full 'RSC Advances'
_journal_page_first 33946
_journal_page_last 33961
_journal_paper_doi 10.1039/D5RA01766A
_journal_volume 15
_journal_year 2025
_chemical_formula_sum 'C18 H27 Bi Cl6 N6'
_chemical_formula_weight 749.13
_space_group_crystal_system triclinic
_space_group_IT_number 2
_space_group_name_Hall '-P 1'
_space_group_name_H-M_alt 'P -1'
_atom_sites_solution_hydrogens geom
_audit_creation_method SHELXL-2014/7
_audit_update_record
;
2024-12-27 deposited with the CCDC.	2025-09-09 downloaded from the CCDC.
;
_cell_angle_alpha 104.5580(10)
_cell_angle_beta 104.4070(10)
_cell_angle_gamma 100.5740(10)
_cell_formula_units_Z 4
_cell_length_a 14.3578(3)
_cell_length_b 14.4070(3)
_cell_length_c 14.4113(3)
_cell_measurement_reflns_used 27100
_cell_measurement_temperature 296(2)
_cell_measurement_theta_max 27.497
_cell_measurement_theta_min 1.518
_cell_volume 2696.60(10)
_computing_structure_refinement 'SHELXL-2014/7 (Sheldrick, 2014)'
_diffrn_ambient_temperature 296(2)
_diffrn_measured_fraction_theta_full 0.976
_diffrn_measured_fraction_theta_max 0.954
_diffrn_measurement_device_type 'Bruker APEX-II CCD'
_diffrn_measurement_method '\w scans'
_diffrn_radiation_type MoK\a
_diffrn_radiation_wavelength 0.71073
_diffrn_reflns_av_R_equivalents 0.0393
_diffrn_reflns_av_unetI/netI 0.0582
_diffrn_reflns_Laue_measured_fraction_full 0.976
_diffrn_reflns_Laue_measured_fraction_max 0.954
_diffrn_reflns_limit_h_max 18
_diffrn_reflns_limit_h_min -18
_diffrn_reflns_limit_k_max 18
_diffrn_reflns_limit_k_min -16
_diffrn_reflns_limit_l_max 18
_diffrn_reflns_limit_l_min -18
_diffrn_reflns_number 27100
_diffrn_reflns_point_group_measured_fraction_full 0.976
_diffrn_reflns_point_group_measured_fraction_max 0.954
_diffrn_reflns_theta_full 25.000
_diffrn_reflns_theta_max 27.497
_diffrn_reflns_theta_min 1.518
_exptl_absorpt_coefficient_mu 7.151
_exptl_absorpt_correction_T_max 0.411
_exptl_absorpt_correction_T_min 0.265
_exptl_absorpt_correction_type multi-scan
_exptl_absorpt_process_details '(SHELX97; Sheldrick, 2008)'
_exptl_crystal_colour yellow
_exptl_crystal_density_diffrn 1.845
_exptl_crystal_description prism
_exptl_crystal_F_000 1448
_exptl_crystal_size_max 0.23
_exptl_crystal_size_mid 0.19
_exptl_crystal_size_min 0.13
_refine_diff_density_max 0.780
_refine_diff_density_min -1.582
_refine_diff_density_rms 0.142
_refine_ls_extinction_method none
_refine_ls_goodness_of_fit_ref 1.017
_refine_ls_hydrogen_treatment constr
_refine_ls_matrix_type full
_refine_ls_number_parameters 559
_refine_ls_number_reflns 11839
_refine_ls_number_restraints 0
_refine_ls_restrained_S_all 1.017
_refine_ls_R_factor_all 0.0680
_refine_ls_R_factor_gt 0.0356
_refine_ls_shift/su_max 0.001
_refine_ls_shift/su_mean 0.000
_refine_ls_structure_factor_coef Fsqd
_refine_ls_weighting_details 'w=1/[\s^2^(Fo^2^)+(0.0220P)^2^+3.5289P] where P=(Fo^2^+2Fc^2^)/3'
_refine_ls_weighting_scheme calc
_refine_ls_wR_factor_gt 0.0709
_refine_ls_wR_factor_ref 0.0879
_reflns_Friedel_coverage 0.000
_reflns_number_gt 7733
_reflns_number_total 11839
_reflns_threshold_expression 'I > 2\s(I)'
_cod_data_source_file d5ra01766a2.cif
_cod_data_source_block shelx
_cod_database_code 7250866
_shelx_shelxl_version_number 2014/7
_shelx_space_group_comment
;
The symmetry employed for this shelxl refinement is uniquely defined
by the following loop, which should always be used as a source of
symmetry information in preference to the above space-group names.
They are only intended as comments.
;

loop_
_space_group_symop_operation_xyz
'x, y, z'
'-x, -y, -z'

loop_
_atom_site_label
_atom_site_type_symbol
_atom_site_fract_x
_atom_site_fract_y
_atom_site_fract_z
_atom_site_U_iso_or_equiv
_atom_site_adp_type
_atom_site_occupancy
_atom_site_site_symmetry_order
_atom_site_calc_flag
_atom_site_refinement_flags_posn
_atom_site_refinement_flags_adp
_atom_site_refinement_flags_occupancy
_atom_site_disorder_assembly
_atom_site_disorder_group
Bi1 Bi 0.24339(2) 0.25547(2) 0.50310(2) 0.03005(7) Uani 1 1 d . . . . .
Bi2 Bi 0.25517(2) 0.74146(2) 0.99767(2) 0.02953(7) Uani 1 1 d . . . . .
Cl9 Cl 0.17836(11) 0.72252(11) 0.79118(11) 0.0465(4) Uani 1 1 d . . . . .
Cl6 Cl 0.22842(11) 0.18227(11) 0.31303(10) 0.0429(4) Uani 1 1 d . . . . .
Cl10 Cl 0.32791(11) 0.75939(11) 1.18713(10) 0.0479(4) Uani 1 1 d . . . . .
Cl2 Cl 0.10984(12) 0.09066(11) 0.48891(11) 0.0485(4) Uani 1 1 d . . . . .
Cl11 Cl 0.41692(11) 0.88064(12) 1.00967(11) 0.0493(4) Uani 1 1 d . . . . .
Cl8 Cl 0.09269(11) 0.60689(12) 0.98503(12) 0.0514(4) Uani 1 1 d . . . . .
Cl7 Cl 0.35228(13) 0.59866(13) 0.93907(12) 0.0571(4) Uani 1 1 d . . . . .
Cl4 Cl 0.09386(12) 0.34445(12) 0.43645(12) 0.0541(4) Uani 1 1 d . . . . .
Cl5 Cl 0.37850(12) 0.41789(11) 0.51281(12) 0.0540(5) Uani 1 1 d . . . . .
Cl12 Cl 0.16295(13) 0.87982(13) 1.05120(13) 0.0610(5) Uani 1 1 d . . . . .
Cl3 Cl 0.26282(12) 0.33325(13) 0.70813(11) 0.0569(5) Uani 1 1 d . . . . .
Cl1 Cl 0.38357(13) 0.16694(14) 0.55743(13) 0.0624(5) Uani 1 1 d . . . . .
N7 N 0.2476(4) 0.4067(4) 0.2752(4) 0.0498(14) Uani 1 1 d . . . . .
H7 H 0.2430 0.3786 0.3205 0.060 Uiso 1 1 calc R U . . .
N6 N 0.2469(4) 0.0711(4) 0.7079(4) 0.0488(14) Uani 1 1 d . . . . .
H6 H 0.2496 0.0975 0.6610 0.059 Uiso 1 1 calc R U . . .
C17 C 0.3237(4) 0.0388(4) 0.8544(4) 0.0379(14) Uani 1 1 d . . . . .
H17 H 0.3805 0.0448 0.9059 0.046 Uiso 1 1 calc R U . . .
N11 N 0.4254(4) 0.7603(4) 0.7830(4) 0.0473(13) Uani 1 1 d . . . . .
H11 H 0.3979 0.7576 0.8292 0.057 Uiso 1 1 calc R U . . .
N8 N 0.0765(4) 0.3476(4) 0.2021(4) 0.0614(16) Uani 1 1 d . . . . .
H8A H 0.0728 0.3211 0.2488 0.074 Uiso 1 1 calc R U . . .
H8B H 0.0233 0.3419 0.1552 0.074 Uiso 1 1 calc R U . . .
N4 N 0.2485(4) 0.2828(4) 0.9063(4) 0.0555(15) Uani 1 1 d . . . . .
H4 H 0.2340 0.3016 0.8536 0.067 Uiso 1 1 calc R U . . .
N5 N 0.4181(4) 0.1365(4) 0.7810(4) 0.0666(17) Uani 1 1 d . . . . .
H5A H 0.4207 0.1634 0.7344 0.080 Uiso 1 1 calc R U . . .
H5B H 0.4717 0.1437 0.8281 0.080 Uiso 1 1 calc R U . . .
N2 N 0.0849(4) 0.7543(4) 1.2121(4) 0.0517(14) Uani 1 1 d . . . . .
H2 H 0.1100 0.7583 1.1645 0.062 Uiso 1 1 calc R U . . .
C35 C 0.4595(4) 0.6834(4) 0.6366(4) 0.0387(14) Uani 1 1 d . . . . .
H35 H 0.4537 0.6268 0.5849 0.046 Uiso 1 1 calc R U . . .
C16 C 0.3317(4) 0.0840(4) 0.7800(5) 0.0428(15) Uani 1 1 d . . . . .
C22 C 0.1644(5) 0.3974(4) 0.2026(5) 0.0418(14) Uani 1 1 d . . . . .
C34 C 0.4140(4) 0.6755(4) 0.7104(4) 0.0389(14) Uani 1 1 d . . . . .
N12 N 0.3620(4) 0.5899(4) 0.7117(4) 0.0581(15) Uani 1 1 d . . . . .
H12A H 0.3355 0.5886 0.7588 0.070 Uiso 1 1 calc R U . . .
H12B H 0.3547 0.5358 0.6653 0.070 Uiso 1 1 calc R U . . .
N9 N 0.2113(4) 0.7433(4) 0.5865(4) 0.0516(14) Uani 1 1 d . . . . .
H9 H 0.1925 0.7573 0.6394 0.062 Uiso 1 1 calc R U . . .
C4 C 0.0523(4) 0.8293(5) 1.3604(5) 0.0478(16) Uani 1 1 d . . . . .
H4A H 0.0568 0.8853 1.4122 0.057 Uiso 1 1 calc R U . . .
N1 N 0.1429(4) 0.9257(4) 1.2812(4) 0.0671(18) Uani 1 1 d . . . . .
HN1A H 0.1676 0.9278 1.2329 0.080 Uiso 1 1 calc R U . . .
HN1B H 0.1493 0.9797 1.3274 0.080 Uiso 1 1 calc R U . . .
C23 C 0.1744(4) 0.4435(4) 0.1285(4) 0.0434(15) Uani 1 1 d . . . . .
H23 H 0.1189 0.4391 0.0763 0.052 Uiso 1 1 calc R U . . .
C2 C -0.0032(4) 0.6514(4) 1.2825(5) 0.0450(15) Uani 1 1 d . . . . .
C8 C 0.1905(5) 0.1937(5) 1.0074(5) 0.0521(17) Uani 1 1 d . . . . .
C32 C 0.5233(4) 0.8609(4) 0.7167(5) 0.0440(15) Uani 1 1 d . . . . .
N3 N 0.4118(4) 0.3644(5) 0.9378(5) 0.0736(19) Uani 1 1 d . . . . .
H3A H 0.3944 0.3813 0.8842 0.088 Uiso 1 1 calc R U . . .
H3B H 0.4733 0.3825 0.9743 0.088 Uiso 1 1 calc R U . . .
C25 C 0.1860(5) 0.6479(4) 0.5282(5) 0.0432(15) Uani 1 1 d . . . . .
N10 N 0.1324(4) 0.5790(4) 0.5538(4) 0.0682(18) Uani 1 1 d . . . . .
H10A H 0.1143 0.5956 0.6070 0.082 Uiso 1 1 calc R U . . .
H10B H 0.1156 0.5177 0.5173 0.082 Uiso 1 1 calc R U . . .
C18 C 0.2339(4) -0.0133(4) 0.8518(4) 0.0409(14) Uani 1 1 d . . . . .
H18 H 0.2303 -0.0423 0.9020 0.049 Uiso 1 1 calc R U . . .
C11 C 0.3435(5) 0.3100(5) 0.9643(5) 0.0517(17) Uani 1 1 d . . . . .
C36 C 0.5122(4) 0.7732(4) 0.6399(4) 0.0402(14) Uani 1 1 d . . . . .
H36 H 0.5419 0.7770 0.5900 0.048 Uiso 1 1 calc R U . . .
C24 C 0.2657(5) 0.4938(4) 0.1349(5) 0.0448(15) Uani 1 1 d . . . . .
H24 H 0.2717 0.5244 0.0862 0.054 Uiso 1 1 calc R U . . .
C5 C 0.0950(5) 0.8392(5) 1.2845(5) 0.0462(15) Uani 1 1 d . . . . .
C3 C 0.0044(4) 0.7375(4) 1.3580(4) 0.0448(15) Uani 1 1 d . . . . .
H3 H -0.0243 0.7320 1.4083 0.054 Uiso 1 1 calc R U . . .
C9 C 0.2897(5) 0.2215(5) 1.0700(5) 0.0581(18) Uani 1 1 d . . . . .
H9A H 0.3050 0.2011 1.1270 0.070 Uiso 1 1 calc R U . . .
C27 C 0.2972(5) 0.8031(5) 0.4840(5) 0.0506(17) Uani 1 1 d . . . . .
C20 C 0.3522(4) 0.5024(4) 0.2111(5) 0.0435(15) Uani 1 1 d . . . . .
C12 C 0.1731(5) 0.2265(5) 0.9268(5) 0.0576(19) Uani 1 1 d . . . . .
H12 H 0.1083 0.2104 0.8838 0.069 Uiso 1 1 calc R U . . .
C14 C 0.1461(4) -0.0248(4) 0.7756(4) 0.0421(15) Uani 1 1 d . . . . .
C15 C 0.1562(4) 0.0182(4) 0.7047(5) 0.0483(16) Uani 1 1 d . . . . .
H15 H 0.1000 0.0118 0.6522 0.058 Uiso 1 1 calc R U . . .
C6 C 0.0373(5) 0.6630(5) 1.2104(5) 0.0525(17) Uani 1 1 d . . . . .
H6A H 0.0326 0.6074 1.1581 0.063 Uiso 1 1 calc R U . . .
C21 C 0.3391(5) 0.4584(5) 0.2809(5) 0.0508(17) Uani 1 1 d . . . . .
H21 H 0.3940 0.4636 0.3342 0.061 Uiso 1 1 calc R U . . .
C28 C 0.2649(5) 0.8180(5) 0.5652(5) 0.0550(18) Uani 1 1 d . . . . .
H28 H 0.2801 0.8825 0.6084 0.066 Uiso 1 1 calc R U . . .
C29 C 0.2174(5) 0.6283(5) 0.4428(4) 0.0552(18) Uani 1 1 d . . . . .
H29 H 0.2012 0.5637 0.3997 0.066 Uiso 1 1 calc R U . . .
C33 C 0.4793(5) 0.8507(5) 0.7861(5) 0.0499(17) Uani 1 1 d . . . . .
H33 H 0.4853 0.9068 0.8385 0.060 Uiso 1 1 calc R U . . .
C30 C 0.2720(5) 0.7047(5) 0.4229(5) 0.0552(18) Uani 1 1 d . . . . .
H30 H 0.2934 0.6905 0.3663 0.066 Uiso 1 1 calc R U . . .
C10 C 0.3636(5) 0.2774(5) 1.0488(5) 0.0579(19) Uani 1 1 d . . . . .
H10 H 0.4287 0.2944 1.0912 0.069 Uiso 1 1 calc R U . . .
C1 C -0.0541(6) 0.5511(5) 1.2838(5) 0.068(2) Uani 1 1 d . . . . .
H1A H -0.0779 0.5589 1.3413 0.101 Uiso 1 1 calc R U . . .
H1B H -0.1094 0.5195 1.2232 0.101 Uiso 1 1 calc R U . . .
H1C H -0.0078 0.5109 1.2878 0.101 Uiso 1 1 calc R U . . .
C19 C 0.4537(5) 0.5587(5) 0.2166(6) 0.068(2) Uani 1 1 d . . . . .
H19A H 0.4480 0.5845 0.1607 0.102 Uiso 1 1 calc R U . . .
H19B H 0.4812 0.6127 0.2786 0.102 Uiso 1 1 calc R U . . .
H19C H 0.4966 0.5149 0.2140 0.102 Uiso 1 1 calc R U . . .
C13 C 0.0459(5) -0.0822(5) 0.7739(6) 0.067(2) Uani 1 1 d . . . . .
H13A H 0.0544 -0.1069 0.8306 0.100 Uiso 1 1 calc R U . . .
H13B H 0.0023 -0.0391 0.7775 0.100 Uiso 1 1 calc R U . . .
H13C H 0.0174 -0.1369 0.7126 0.100 Uiso 1 1 calc R U . . .
C31 C 0.5834(5) 0.9599(5) 0.7206(6) 0.071(2) Uani 1 1 d . . . . .
H31A H 0.6086 0.9515 0.6641 0.107 Uiso 1 1 calc R U . . .
H31B H 0.5418 1.0049 0.7179 0.107 Uiso 1 1 calc R U . . .
H31C H 0.6380 0.9865 0.7821 0.107 Uiso 1 1 calc R U . . .
C7 C 0.1093(6) 0.1305(6) 1.0295(6) 0.077(2) Uani 1 1 d . . . . .
H7A H 0.1366 0.1151 1.0899 0.116 Uiso 1 1 calc R U . . .
H7B H 0.0599 0.1657 1.0385 0.116 Uiso 1 1 calc R U . . .
H7C H 0.0790 0.0700 0.9743 0.116 Uiso 1 1 calc R U . . .
C26 C 0.3576(6) 0.8851(6) 0.4607(6) 0.077(2) Uani 1 1 d . . . . .
H26A H 0.3726 0.8584 0.3997 0.116 Uiso 1 1 calc R U . . .
H26B H 0.3204 0.9331 0.4521 0.116 Uiso 1 1 calc R U . . .
H26C H 0.4185 0.9167 0.5152 0.116 Uiso 1 1 calc R U . . .

loop_
_atom_site_aniso_label
_atom_site_aniso_U_11
_atom_site_aniso_U_22
_atom_site_aniso_U_33
_atom_site_aniso_U_23
_atom_site_aniso_U_13
_atom_site_aniso_U_12
Bi1 0.03749(12) 0.02800(12) 0.02512(11) 0.01020(9) 0.01111(9) 0.00507(9)
Bi2 0.02729(11) 0.03721(13) 0.02489(11) 0.01153(9) 0.00970(9) 0.00557(9)
Cl9 0.0542(9) 0.0535(9) 0.0291(7) 0.0138(7) 0.0094(7) 0.0110(8)
Cl6 0.0536(9) 0.0431(8) 0.0300(7) 0.0075(6) 0.0166(7) 0.0083(7)
Cl10 0.0550(9) 0.0551(9) 0.0288(8) 0.0160(7) 0.0063(7) 0.0077(8)
Cl2 0.0558(9) 0.0400(8) 0.0424(9) 0.0124(7) 0.0166(8) -0.0064(7)
Cl11 0.0423(8) 0.0563(10) 0.0391(9) 0.0158(7) 0.0094(7) -0.0081(7)
Cl8 0.0421(8) 0.0615(10) 0.0428(9) 0.0209(8) 0.0106(7) -0.0079(8)
Cl7 0.0684(11) 0.0685(11) 0.0499(10) 0.0246(8) 0.0248(9) 0.0373(9)
Cl4 0.0641(10) 0.0562(10) 0.0476(9) 0.0156(8) 0.0174(8) 0.0294(8)
Cl5 0.0647(10) 0.0436(9) 0.0416(9) 0.0092(7) 0.0193(8) -0.0125(8)
Cl12 0.0769(12) 0.0704(12) 0.0631(11) 0.0340(9) 0.0361(10) 0.0466(10)
Cl3 0.0606(10) 0.0736(11) 0.0315(8) 0.0097(8) 0.0161(8) 0.0126(9)
Cl1 0.0669(11) 0.0881(13) 0.0634(11) 0.0444(10) 0.0343(10) 0.0463(10)
N7 0.069(4) 0.057(3) 0.039(3) 0.034(3) 0.019(3) 0.026(3)
N6 0.052(3) 0.059(3) 0.040(3) 0.031(3) 0.007(3) 0.012(3)
C17 0.036(3) 0.039(3) 0.033(3) 0.013(3) 0.000(3) 0.007(3)
N11 0.056(3) 0.060(3) 0.038(3) 0.017(3) 0.029(3) 0.022(3)
N8 0.061(4) 0.073(4) 0.064(4) 0.038(3) 0.028(3) 0.015(3)
N4 0.055(3) 0.082(4) 0.036(3) 0.032(3) 0.009(3) 0.024(3)
N5 0.058(4) 0.085(4) 0.065(4) 0.044(3) 0.018(3) 0.009(3)
N2 0.062(3) 0.061(4) 0.043(3) 0.018(3) 0.031(3) 0.017(3)
C35 0.045(3) 0.040(3) 0.032(3) 0.006(3) 0.018(3) 0.013(3)
C16 0.041(3) 0.040(4) 0.044(4) 0.013(3) 0.010(3) 0.006(3)
C22 0.050(4) 0.042(4) 0.043(4) 0.019(3) 0.023(3) 0.015(3)
C34 0.037(3) 0.045(4) 0.037(3) 0.012(3) 0.013(3) 0.014(3)
N12 0.069(4) 0.055(3) 0.063(4) 0.024(3) 0.039(3) 0.012(3)
N9 0.075(4) 0.048(3) 0.034(3) 0.007(2) 0.025(3) 0.018(3)
C4 0.050(4) 0.047(4) 0.048(4) 0.006(3) 0.028(3) 0.011(3)
N1 0.081(4) 0.053(4) 0.077(4) 0.023(3) 0.046(4) 0.006(3)
C23 0.042(3) 0.054(4) 0.038(3) 0.025(3) 0.008(3) 0.015(3)
C2 0.044(3) 0.042(4) 0.044(4) 0.007(3) 0.013(3) 0.010(3)
C8 0.062(4) 0.053(4) 0.044(4) 0.012(3) 0.020(4) 0.023(4)
C32 0.040(3) 0.044(4) 0.048(4) 0.009(3) 0.017(3) 0.012(3)
N3 0.061(4) 0.093(5) 0.066(4) 0.039(4) 0.010(3) 0.012(4)
C25 0.052(4) 0.034(3) 0.042(4) 0.010(3) 0.011(3) 0.012(3)
N10 0.096(5) 0.047(3) 0.059(4) 0.007(3) 0.035(4) 0.009(3)
C18 0.047(3) 0.043(3) 0.033(3) 0.020(3) 0.007(3) 0.012(3)
C11 0.048(4) 0.059(4) 0.049(4) 0.019(3) 0.012(3) 0.018(3)
C36 0.044(3) 0.046(4) 0.036(3) 0.011(3) 0.022(3) 0.013(3)
C24 0.057(4) 0.047(4) 0.045(4) 0.032(3) 0.020(3) 0.019(3)
C5 0.045(4) 0.045(4) 0.051(4) 0.019(3) 0.014(3) 0.015(3)
C3 0.043(3) 0.056(4) 0.042(4) 0.015(3) 0.025(3) 0.013(3)
C9 0.067(5) 0.064(5) 0.049(4) 0.028(4) 0.014(4) 0.021(4)
C27 0.056(4) 0.060(4) 0.044(4) 0.023(3) 0.017(3) 0.025(4)
C20 0.045(3) 0.045(4) 0.047(4) 0.019(3) 0.017(3) 0.016(3)
C12 0.047(4) 0.070(5) 0.055(4) 0.018(4) 0.013(4) 0.019(4)
C14 0.043(3) 0.041(3) 0.040(4) 0.017(3) 0.006(3) 0.009(3)
C15 0.044(4) 0.051(4) 0.039(4) 0.015(3) -0.008(3) 0.012(3)
C6 0.069(4) 0.043(4) 0.048(4) 0.006(3) 0.029(4) 0.018(3)
C21 0.050(4) 0.065(4) 0.042(4) 0.023(3) 0.009(3) 0.026(3)
C28 0.074(5) 0.037(4) 0.056(4) 0.017(3) 0.021(4) 0.012(3)
C29 0.072(5) 0.057(4) 0.032(4) 0.000(3) 0.016(3) 0.024(4)
C33 0.055(4) 0.046(4) 0.046(4) 0.003(3) 0.017(3) 0.020(3)
C30 0.059(4) 0.071(5) 0.046(4) 0.021(4) 0.025(4) 0.022(4)
C10 0.051(4) 0.070(5) 0.047(4) 0.018(4) 0.001(3) 0.023(4)
C1 0.088(5) 0.044(4) 0.067(5) 0.012(4) 0.032(4) 0.004(4)
C19 0.047(4) 0.083(5) 0.075(5) 0.035(4) 0.014(4) 0.015(4)
C13 0.044(4) 0.071(5) 0.081(6) 0.034(4) 0.010(4) 0.003(4)
C31 0.075(5) 0.049(4) 0.088(6) 0.010(4) 0.038(5) 0.009(4)
C7 0.078(5) 0.076(5) 0.085(6) 0.027(5) 0.039(5) 0.014(5)
C26 0.083(6) 0.072(5) 0.094(6) 0.047(5) 0.038(5) 0.019(5)

loop_
_atom_type_symbol
_atom_type_description
_atom_type_scat_dispersion_real
_atom_type_scat_dispersion_imag
_atom_type_scat_source
C C 0.0033 0.0016 'International Tables Vol C Tables 4.2.6.8 and 6.1.1.4'
H H 0.0000 0.0000 'International Tables Vol C Tables 4.2.6.8 and 6.1.1.4'
N N 0.0061 0.0033 'International Tables Vol C Tables 4.2.6.8 and 6.1.1.4'
Cl Cl 0.1484 0.1585 'International Tables Vol C Tables 4.2.6.8 and 6.1.1.4'
Bi Bi -4.1077 10.2566 'International Tables Vol C Tables 4.2.6.8 and 6.1.1.4'

loop_
_geom_angle_atom_site_label_1
_geom_angle_atom_site_label_2
_geom_angle_atom_site_label_3
_geom_angle
_geom_angle_site_symmetry_1
_geom_angle_site_symmetry_3
_geom_angle_publ_flag
Cl6 Bi1 Cl1 91.25(5) . . ?
Cl6 Bi1 Cl2 89.96(5) . . ?
Cl1 Bi1 Cl2 87.45(6) . . ?
Cl6 Bi1 Cl5 88.56(5) . . ?
Cl1 Bi1 Cl5 91.97(6) . . ?
Cl2 Bi1 Cl5 178.40(4) . . ?
Cl6 Bi1 Cl4 86.15(5) . . ?
Cl1 Bi1 Cl4 177.38(5) . . ?
Cl2 Bi1 Cl4 92.22(5) . . ?
Cl5 Bi1 Cl4 88.29(5) . . ?
Cl6 Bi1 Cl3 178.96(5) . . ?
Cl1 Bi1 Cl3 87.75(5) . . ?
Cl2 Bi1 Cl3 90.30(5) . . ?
Cl5 Bi1 Cl3 91.17(5) . . ?
Cl4 Bi1 Cl3 94.85(5) . . ?
Cl10 Bi2 Cl12 88.33(5) . . ?
Cl10 Bi2 Cl8 89.82(5) . . ?
Cl12 Bi2 Cl8 87.41(6) . . ?
Cl10 Bi2 Cl11 90.72(5) . . ?
Cl12 Bi2 Cl11 91.36(6) . . ?
Cl8 Bi2 Cl11 178.65(5) . . ?
Cl10 Bi2 Cl7 92.50(5) . . ?
Cl12 Bi2 Cl7 178.90(5) . . ?
Cl8 Bi2 Cl7 93.31(5) . . ?
Cl11 Bi2 Cl7 87.91(5) . . ?
Cl10 Bi2 Cl9 179.29(4) . . ?
Cl12 Bi2 Cl9 92.04(5) . . ?
Cl8 Bi2 Cl9 90.80(5) . . ?
Cl11 Bi2 Cl9 88.67(4) . . ?
Cl7 Bi2 Cl9 87.11(5) . . ?
C22 N7 C21 123.2(5) . . ?
C22 N7 H7 118.4 . . ?
C21 N7 H7 118.4 . . ?
C16 N6 C15 123.4(5) . . ?
C16 N6 H6 118.3 . . ?
C15 N6 H6 118.3 . . ?
C18 C17 C16 120.5(5) . . ?
C18 C17 H17 119.7 . . ?
C16 C17 H17 119.7 . . ?
C34 N11 C33 122.6(5) . . ?
C34 N11 H11 118.7 . . ?
C33 N11 H11 118.7 . . ?
C22 N8 H8A 120.0 . . ?
C22 N8 H8B 120.0 . . ?
H8A N8 H8B 120.0 . . ?
C11 N4 C12 123.2(6) . . ?
C11 N4 H4 118.4 . . ?
C12 N4 H4 118.4 . . ?
C16 N5 H5A 120.0 . . ?
C16 N5 H5B 120.0 . . ?
H5A N5 H5B 120.0 . . ?
C5 N2 C6 123.6(6) . . ?
C5 N2 H2 118.2 . . ?
C6 N2 H2 118.2 . . ?
C36 C35 C34 120.4(5) . . ?
C36 C35 H35 119.8 . . ?
C34 C35 H35 119.8 . . ?
N5 C16 N6 121.7(6) . . ?
N5 C16 C17 122.1(6) . . ?
N6 C16 C17 116.2(5) . . ?
N8 C22 N7 120.5(6) . . ?
N8 C22 C23 122.3(6) . . ?
N7 C22 C23 117.2(5) . . ?
N12 C34 N11 120.0(6) . . ?
N12 C34 C35 123.3(6) . . ?
N11 C34 C35 116.7(5) . . ?
C34 N12 H12A 120.0 . . ?
C34 N12 H12B 120.0 . . ?
H12A N12 H12B 120.0 . . ?
C25 N9 C28 122.6(5) . . ?
C25 N9 H9 118.7 . . ?
C28 N9 H9 118.7 . . ?
C3 C4 C5 119.8(6) . . ?
C3 C4 H4A 120.1 . . ?
C5 C4 H4A 120.1 . . ?
C5 N1 HN1A 120.0 . . ?
C5 N1 HN1B 120.0 . . ?
HN1A N1 HN1B 120.0 . . ?
C24 C23 C22 118.8(6) . . ?
C24 C23 H23 120.6 . . ?
C22 C23 H23 120.6 . . ?
C6 C2 C3 116.9(6) . . ?
C6 C2 C1 122.4(6) . . ?
C3 C2 C1 120.6(6) . . ?
C12 C8 C9 116.4(7) . . ?
C12 C8 C7 122.2(7) . . ?
C9 C8 C7 121.4(7) . . ?
C33 C32 C36 116.2(6) . . ?
C33 C32 C31 122.3(6) . . ?
C36 C32 C31 121.4(6) . . ?
C11 N3 H3A 120.0 . . ?
C11 N3 H3B 120.0 . . ?
H3A N3 H3B 120.0 . . ?
N10 C25 N9 118.9(6) . . ?
N10 C25 C29 124.1(6) . . ?
N9 C25 C29 116.9(6) . . ?
C25 N10 H10A 120.0 . . ?
C25 N10 H10B 120.0 . . ?
H10A N10 H10B 120.0 . . ?
C17 C18 C14 122.0(6) . . ?
C17 C18 H18 119.0 . . ?
C14 C18 H18 119.0 . . ?
N3 C11 N4 118.9(6) . . ?
N3 C11 C10 124.7(6) . . ?
N4 C11 C10 116.4(6) . . ?
C35 C36 C32 121.9(5) . . ?
C35 C36 H36 119.1 . . ?
C32 C36 H36 119.1 . . ?
C23 C24 C20 123.3(6) . . ?
C23 C24 H24 118.3 . . ?
C20 C24 H24 118.3 . . ?
N1 C5 N2 120.1(6) . . ?
N1 C5 C4 123.6(6) . . ?
N2 C5 C4 116.3(6) . . ?
C4 C3 C2 122.1(6) . . ?
C4 C3 H3 119.0 . . ?
C2 C3 H3 119.0 . . ?
C10 C9 C8 121.3(7) . . ?
C10 C9 H9A 119.4 . . ?
C8 C9 H9A 119.4 . . ?
C28 C27 C30 115.4(6) . . ?
C28 C27 C26 123.0(7) . . ?
C30 C27 C26 121.6(6) . . ?
C21 C20 C24 115.9(6) . . ?
C21 C20 C19 121.6(6) . . ?
C24 C20 C19 122.4(6) . . ?
C8 C12 N4 121.7(6) . . ?
C8 C12 H12 119.2 . . ?
N4 C12 H12 119.2 . . ?
C15 C14 C18 116.2(5) . . ?
C15 C14 C13 122.2(6) . . ?
C18 C14 C13 121.6(6) . . ?
C14 C15 N6 121.7(5) . . ?
C14 C15 H15 119.2 . . ?
N6 C15 H15 119.2 . . ?
C2 C6 N2 121.3(6) . . ?
C2 C6 H6A 119.4 . . ?
N2 C6 H6A 119.4 . . ?
C20 C21 N7 121.5(6) . . ?
C20 C21 H21 119.2 . . ?
N7 C21 H21 119.2 . . ?
C27 C28 N9 122.8(6) . . ?
C27 C28 H28 118.6 . . ?
N9 C28 H28 118.6 . . ?
C30 C29 C25 119.5(6) . . ?
C30 C29 H29 120.2 . . ?
C25 C29 H29 120.2 . . ?
C32 C33 N11 122.2(6) . . ?
C32 C33 H33 118.9 . . ?
N11 C33 H33 118.9 . . ?
C29 C30 C27 122.7(6) . . ?
C29 C30 H30 118.6 . . ?
C27 C30 H30 118.6 . . ?
C9 C10 C11 121.1(6) . . ?
C9 C10 H10 119.5 . . ?
C11 C10 H10 119.5 . . ?
C2 C1 H1A 109.5 . . ?
C2 C1 H1B 109.5 . . ?
H1A C1 H1B 109.5 . . ?
C2 C1 H1C 109.5 . . ?
H1A C1 H1C 109.5 . . ?
H1B C1 H1C 109.5 . . ?
C20 C19 H19A 109.5 . . ?
C20 C19 H19B 109.5 . . ?
H19A C19 H19B 109.5 . . ?
C20 C19 H19C 109.5 . . ?
H19A C19 H19C 109.5 . . ?
H19B C19 H19C 109.5 . . ?
C14 C13 H13A 109.5 . . ?
C14 C13 H13B 109.5 . . ?
H13A C13 H13B 109.5 . . ?
C14 C13 H13C 109.5 . . ?
H13A C13 H13C 109.5 . . ?
H13B C13 H13C 109.5 . . ?
C32 C31 H31A 109.5 . . ?
C32 C31 H31B 109.5 . . ?
H31A C31 H31B 109.5 . . ?
C32 C31 H31C 109.5 . . ?
H31A C31 H31C 109.5 . . ?
H31B C31 H31C 109.5 . . ?
C8 C7 H7A 109.5 . . ?
C8 C7 H7B 109.5 . . ?
H7A C7 H7B 109.5 . . ?
C8 C7 H7C 109.5 . . ?
H7A C7 H7C 109.5 . . ?
H7B C7 H7C 109.5 . . ?
C27 C26 H26A 109.5 . . ?
C27 C26 H26B 109.5 . . ?
H26A C26 H26B 109.5 . . ?
C27 C26 H26C 109.5 . . ?
H26A C26 H26C 109.5 . . ?
H26B C26 H26C 109.5 . . ?

loop_
_geom_bond_atom_site_label_1
_geom_bond_atom_site_label_2
_geom_bond_distance
_geom_bond_site_symmetry_2
_geom_bond_publ_flag
Bi1 Cl6 2.6140(14) . ?
Bi1 Cl1 2.6364(17) . ?
Bi1 Cl2 2.6918(14) . ?
Bi1 Cl5 2.7005(14) . ?
Bi1 Cl4 2.7889(17) . ?
Bi1 Cl3 2.8061(15) . ?
Bi2 Cl10 2.5961(14) . ?
Bi2 Cl12 2.6506(16) . ?
Bi2 Cl8 2.6806(14) . ?
Bi2 Cl11 2.7130(14) . ?
Bi2 Cl7 2.7667(16) . ?
Bi2 Cl9 2.8274(14) . ?
N7 C22 1.337(7) . ?
N7 C21 1.358(7) . ?
N7 H7 0.8600 . ?
N6 C16 1.337(7) . ?
N6 C15 1.367(7) . ?
N6 H6 0.8600 . ?
C17 C18 1.355(7) . ?
C17 C16 1.403(8) . ?
C17 H17 0.9300 . ?
N11 C34 1.346(7) . ?
N11 C33 1.371(7) . ?
N11 H11 0.8600 . ?
N8 C22 1.331(7) . ?
N8 H8A 0.8600 . ?
N8 H8B 0.8600 . ?
N4 C11 1.335(8) . ?
N4 C12 1.369(8) . ?
N4 H4 0.8600 . ?
N5 C16 1.325(7) . ?
N5 H5A 0.8600 . ?
N5 H5B 0.8600 . ?
N2 C5 1.350(7) . ?
N2 C6 1.357(8) . ?
N2 H2 0.8600 . ?
C35 C36 1.357(7) . ?
C35 C34 1.397(7) . ?
C35 H35 0.9300 . ?
C22 C23 1.414(8) . ?
C34 N12 1.325(7) . ?
N12 H12A 0.8600 . ?
N12 H12B 0.8600 . ?
N9 C25 1.346(7) . ?
N9 C28 1.352(7) . ?
N9 H9 0.8600 . ?
C4 C3 1.362(8) . ?
C4 C5 1.406(8) . ?
C4 H4A 0.9300 . ?
N1 C5 1.327(7) . ?
N1 HN1A 0.8600 . ?
N1 HN1B 0.8600 . ?
C23 C24 1.345(7) . ?
C23 H23 0.9300 . ?
C2 C6 1.341(8) . ?
C2 C3 1.396(8) . ?
C2 C1 1.502(8) . ?
C8 C12 1.345(9) . ?
C8 C9 1.404(9) . ?
C8 C7 1.494(9) . ?
C32 C33 1.333(8) . ?
C32 C36 1.408(8) . ?
C32 C31 1.506(8) . ?
N3 C11 1.332(8) . ?
N3 H3A 0.8600 . ?
N3 H3B 0.8600 . ?
C25 N10 1.327(7) . ?
C25 C29 1.395(8) . ?
N10 H10A 0.8600 . ?
N10 H10B 0.8600 . ?
C18 C14 1.402(7) . ?
C18 H18 0.9300 . ?
C11 C10 1.396(9) . ?
C36 H36 0.9300 . ?
C24 C20 1.400(8) . ?
C24 H24 0.9300 . ?
C3 H3 0.9300 . ?
C9 C10 1.356(9) . ?
C9 H9A 0.9300 . ?
C27 C28 1.345(9) . ?
C27 C30 1.393(9) . ?
C27 C26 1.493(9) . ?
C20 C21 1.349(8) . ?
C20 C19 1.505(8) . ?
C12 H12 0.9300 . ?
C14 C15 1.344(8) . ?
C14 C13 1.513(8) . ?
C15 H15 0.9300 . ?
C6 H6A 0.9300 . ?
C21 H21 0.9300 . ?
C28 H28 0.9300 . ?
C29 C30 1.364(8) . ?
C29 H29 0.9300 . ?
C33 H33 0.9300 . ?
C30 H30 0.9300 . ?
C10 H10 0.9300 . ?
C1 H1A 0.9600 . ?
C1 H1B 0.9600 . ?
C1 H1C 0.9600 . ?
C19 H19A 0.9600 . ?
C19 H19B 0.9600 . ?
C19 H19C 0.9600 . ?
C13 H13A 0.9600 . ?
C13 H13B 0.9600 . ?
C13 H13C 0.9600 . ?
C31 H31A 0.9600 . ?
C31 H31B 0.9600 . ?
C31 H31C 0.9600 . ?
C7 H7A 0.9600 . ?
C7 H7B 0.9600 . ?
C7 H7C 0.9600 . ?
C26 H26A 0.9600 . ?
C26 H26B 0.9600 . ?
C26 H26C 0.9600 . ?

loop_
_geom_hbond_atom_site_label_D
_geom_hbond_atom_site_label_H
_geom_hbond_atom_site_label_A
_geom_hbond_distance_DH
_geom_hbond_distance_HA
_geom_hbond_distance_DA
_geom_hbond_angle_DHA
_geom_hbond_site_symmetry_A
N7 H7 Cl6 0.86 2.77 3.386(5) 129.7 .
N7 H7 Cl5 0.86 2.81 3.419(5) 129.0 .
N6 H6 Cl2 0.86 2.74 3.386(5) 133.0 .
N6 H6 Cl1 0.86 2.90 3.617(5) 142.3 .
C17 H17 Cl11 0.93 2.74 3.563(6) 147.4 2_667
N11 H11 Cl9 0.86 2.98 3.525(5) 122.8 .
N11 H11 Cl11 0.86 2.67 3.335(5) 135.1 .
N8 H8A Cl4 0.86 2.57 3.336(6) 148.5 .
N8 H8B Cl8 0.86 2.63 3.438(6) 156.5 2_566
N4 H4 Cl3 0.86 2.37 3.164(5) 153.6 .
N5 H5A Cl1 0.86 2.49 3.288(6) 155.1 .
N5 H5B Cl11 0.86 2.63 3.436(6) 157.2 2_667
N2 H2 Cl8 0.86 2.86 3.465(5) 129.4 .
N2 H2 Cl12 0.86 2.81 3.544(5) 144.8 .
C35 H35 Cl5 0.93 2.83 3.616(6) 143.5 .
N12 H12A Cl7 0.86 2.51 3.287(6) 150.2 .
N12 H12B Cl5 0.86 2.56 3.376(6) 159.3 .
N9 H9 Cl9 0.86 2.41 3.178(5) 148.9 .
C4 H4A Cl2 0.93 2.77 3.589(6) 147.6 1_566
N1 HN1A Cl12 0.86 2.52 3.309(6) 153.8 .
N1 HN1B Cl2 0.86 2.72 3.519(6) 154.4 1_566
C23 H23 Cl8 0.93 2.84 3.629(6) 143.1 2_566
N3 H3A Cl3 0.86 2.60 3.333(6) 144.4 .
N3 H3B Cl7 0.86 2.44 3.283(6) 168.9 2_667
N10 H10A Cl9 0.86 2.64 3.351(6) 141.0 .
N10 H10B Cl4 0.86 2.40 3.250(6) 170.0 .
C15 H15 Cl2 0.93 2.88 3.473(6) 122.7 .
C6 H6A Cl8 0.93 2.83 3.469(6) 126.6 .
C21 H21 Cl5 0.93 2.86 3.463(7) 123.4 .
C33 H33 Cl11 0.93 2.95 3.499(7) 118.8 .
